data_1500011
loop_
_publ_author_name
'Sonia B. Jim\'enez-Pulido'
'F\'atima M. Linares-Ordo\~nez'
'Jos\'e M. Mart\'inez-Martos'
'Miguel N. Moreno-Carretero'
'Miguel Quir\'os'
'Mar\'ia J. Ram\'irez-Exp\'osito'

_publ_contact_author_address
;
     Departamento de Qu\'imica Inorg\'anica
     Facultad de Ciencias
     Universidad de Granada
     18071 Granada
     SPAIN
;
_publ_contact_author_email mquiros@ugr.es
_publ_contact_author_fax 34-58-248526
_publ_contact_author_name 'Miguel Quir\'os'
_publ_contact_author_phone 34-58-240441
_publ_section_title
;
 Metal complexes with the ligand derived from
 6-acetyl-1,3,7-trimethyllumazine and benzohydrazide.
 Molecular structures of two new Co(II) and Rh(III) complexes
 and analysis of in vitro antitumor activity
;
_journal_name_full 'Journal of Inorganic Biochemistry'
_journal_page_first 1677
_journal_page_last 1683
_journal_paper_doi 10.1016/j.jinorgbio.2008.04.004
_journal_volume 102
_journal_year 2008
_chemical_formula_sum 'C24 H29 Cl2 Co N9 O12'
_chemical_formula_weight 765.39
_chemical_name_systematic
;
 ?
;
_space_group_IT_number 61
_symmetry_cell_setting orthorhombic
_symmetry_space_group_name_Hall '-P 2ac 2ab'
_symmetry_space_group_name_H-M 'P b c a'
_atom_sites_solution_hydrogens geom
_atom_sites_solution_primary heavy
_atom_sites_solution_secondary difmap
_audit_creation_method SHELXL-97
_cell_angle_alpha 90.00
_cell_angle_beta 90.00
_cell_angle_gamma 90.00
_cell_formula_units_Z 8
_cell_length_a 14.9599(7)
_cell_length_b 19.0064(9)
_cell_length_c 23.4883(11)
_cell_measurement_reflns_used 5746
_cell_measurement_temperature 298(2)
_cell_measurement_theta_max 22.36
_cell_measurement_theta_min 2.20
_cell_volume 6678.5(5)
_computing_cell_refinement 'Bruker SMART'
_computing_data_collection 'Bruker SMART'
_computing_data_reduction 'Bruker SAINT'
_computing_molecular_graphics 'Xtal_GX (S. Hall & D. du Boulay)'
_computing_publication_material 'SHELXL-97 (Sheldrick, 1997)'
_computing_structure_refinement 'SHELXL-97 (Sheldrick, 1997)'
_computing_structure_solution 'SHELXS-97 (Sheldrick, 1990)'
_diffrn_ambient_temperature 298(2)
_diffrn_detector_area_resol_mean 66.06
_diffrn_measured_fraction_theta_full 0.942
_diffrn_measured_fraction_theta_max 0.942
_diffrn_measurement_device_type 'Bruker SMART APEX CCD system'
_diffrn_measurement_method 'phi and omega scans'
_diffrn_radiation_monochromator graphite
_diffrn_radiation_source 'fine-focus sealed tube'
_diffrn_radiation_type MoK\a
_diffrn_radiation_wavelength 0.71073
_diffrn_reflns_av_R_equivalents 0.0538
_diffrn_reflns_av_sigmaI/netI 0.0489
_diffrn_reflns_limit_h_max 19
_diffrn_reflns_limit_h_min -19
_diffrn_reflns_limit_k_max 25
_diffrn_reflns_limit_k_min -25
_diffrn_reflns_limit_l_max 14
_diffrn_reflns_limit_l_min -31
_diffrn_reflns_number 40960
_diffrn_reflns_theta_full 28.42
_diffrn_reflns_theta_max 28.42
_diffrn_reflns_theta_min 1.73
_diffrn_standards_decay_% 0.25
_diffrn_standards_number 427
_exptl_absorpt_coefficient_mu 0.746
_exptl_absorpt_correction_T_max 0.8072
_exptl_absorpt_correction_T_min 0.6541
_exptl_absorpt_correction_type multi-scan
_exptl_crystal_colour red
_exptl_crystal_density_diffrn 1.522
_exptl_crystal_density_method 'not measured'
_exptl_crystal_description prismatic
_exptl_crystal_F_000 3144
_exptl_crystal_size_max 0.38
_exptl_crystal_size_mid 0.31
_exptl_crystal_size_min 0.30
_refine_diff_density_max 0.925
_refine_diff_density_min -0.816
_refine_diff_density_rms 0.106
_refine_ls_extinction_method none
_refine_ls_goodness_of_fit_ref 1.052
_refine_ls_hydrogen_treatment constr
_refine_ls_matrix_type full
_refine_ls_number_parameters 426
_refine_ls_number_reflns 7905
_refine_ls_number_restraints 20
_refine_ls_restrained_S_all 1.061
_refine_ls_R_factor_all 0.1015
_refine_ls_R_factor_gt 0.0713
_refine_ls_shift/su_max 0.000
_refine_ls_shift/su_mean 0.000
_refine_ls_structure_factor_coef Fsqd
_refine_ls_weighting_details 'calc w=1/[\s^2^(Fo^2^)+(0.1300P)^2^+4.0000P] where P=(Fo^2^+2Fc^2^)/3'
_refine_ls_weighting_scheme calc
_refine_ls_wR_factor_gt 0.2027
_refine_ls_wR_factor_ref 0.2247
_reflns_number_gt 5368
_reflns_number_total 7905
_reflns_threshold_expression >2sigma(I)
_cod_data_source_file cojdz.cif
_cod_data_source_block cojdz
_cod_depositor_comments
;
The following automatic conversions were performed:

'_symmetry_cell_setting' tag value 'orthorrombic' was replaced with
'orthorhombic' value.

Automatic conversion script
Id: cif_fix_values 1646 2011-03-28 12:23:43Z adriana 
;
_cod_database_code 1500011

loop_
_symmetry_equiv_pos_as_xyz
'x, y, z'
'-x+1/2, -y, z+1/2'
'-x, y+1/2, -z+1/2'
'x+1/2, -y+1/2, -z'
'-x, -y, -z'
'x-1/2, y, -z-1/2'
'x, -y-1/2, z-1/2'
'-x-1/2, y-1/2, z'

loop_
_atom_site_label
_atom_site_type_symbol
_atom_site_fract_x
_atom_site_fract_y
_atom_site_fract_z
_atom_site_U_iso_or_equiv
_atom_site_adp_type
_atom_site_occupancy
_atom_site_symmetry_multiplicity
_atom_site_calc_flag
_atom_site_refinement_flags
Co Co 0.38654(3) 0.18435(2) 0.32809(2) 0.03548(18) Uani 1 1 d .
N1 N 0.3799(2) 0.45450(18) 0.26062(18) 0.0512(9) Uani 1 1 d .
C1 C 0.3735(4) 0.5311(3) 0.2659(3) 0.0816(17) Uani 1 1 d .
H01 H 0.4274 0.5534 0.2527 0.098 Uiso 1 1 d R
H02 H 0.3641 0.5425 0.3053 0.098 Uiso 1 1 d R
H03 H 0.3238 0.5478 0.2438 0.098 Uiso 1 1 d R
C1A C 0.3814(2) 0.4126(2) 0.30798(19) 0.0417(8) Uani 1 1 d .
C2 C 0.3809(3) 0.4273(2) 0.2064(2) 0.0536(11) Uani 1 1 d .
O2 O 0.3770(2) 0.4635(2) 0.16433(16) 0.0743(10) Uani 1 1 d .
N3 N 0.3862(2) 0.35269(19) 0.20036(14) 0.0451(8) Uani 1 1 d .
C3 C 0.3901(3) 0.3264(3) 0.1419(2) 0.0605(12) Uani 1 1 d .
H31 H 0.3971 0.2762 0.1424 0.073 Uiso 1 1 d R
H32 H 0.4400 0.3474 0.1227 0.073 Uiso 1 1 d R
H33 H 0.3359 0.3384 0.1223 0.073 Uiso 1 1 d R
C4 C 0.3861(2) 0.3073(2) 0.24432(17) 0.0390(8) Uani 1 1 d .
C4A C 0.3837(2) 0.33993(19) 0.30063(17) 0.0364(8) Uani 1 1 d .
O4 O 0.38779(17) 0.24328(14) 0.23944(11) 0.0442(6) Uani 1 1 d .
N5 N 0.38332(18) 0.29686(16) 0.34437(14) 0.0360(6) Uani 1 1 d .
C6 C 0.3808(2) 0.32336(18) 0.39757(17) 0.0373(8) Uani 1 1 d .
C7 C 0.3802(2) 0.3971(2) 0.40456(19) 0.0460(9) Uani 1 1 d .
C71 C 0.3789(4) 0.4345(3) 0.4600(2) 0.0723(15) Uani 1 1 d .
H71 H 0.3705 0.4842 0.4543 0.087 Uiso 1 1 d R
H72 H 0.4349 0.4266 0.4789 0.087 Uiso 1 1 d R
H73 H 0.3311 0.4164 0.4830 0.087 Uiso 1 1 d R
N8 N 0.3806(2) 0.44067(17) 0.35945(17) 0.0497(8) Uani 1 1 d .
C9 C 0.3784(2) 0.26774(19) 0.44181(16) 0.0393(8) Uani 1 1 d .
C91 C 0.3795(4) 0.2812(3) 0.50448(19) 0.0657(13) Uani 1 1 d .
H91 H 0.3237 0.3013 0.5164 0.079 Uiso 1 1 d R
H92 H 0.4273 0.3130 0.5134 0.079 Uiso 1 1 d R
H93 H 0.3888 0.2374 0.5240 0.079 Uiso 1 1 d R
N10 N 0.37684(19) 0.20577(16) 0.41991(13) 0.0381(7) Uani 1 1 d .
N11 N 0.3725(2) 0.14714(16) 0.45361(14) 0.0434(7) Uani 1 1 d .
H11 H 0.3652 0.1492 0.4899 0.052 Uiso 1 1 d R
C12 C 0.3805(2) 0.0853(2) 0.42484(17) 0.0412(8) Uani 1 1 d .
O12 O 0.3938(2) 0.08631(14) 0.37345(12) 0.0522(7) Uani 1 1 d .
C13 C 0.3767(2) 0.0193(2) 0.45799(17) 0.0433(9) Uani 1 1 d .
C14 C 0.3704(3) -0.0429(2) 0.4266(2) 0.0642(13) Uani 1 1 d .
H14 H 0.3652 -0.0416 0.3872 0.077 Uiso 1 1 d R
C15 C 0.3716(4) -0.1066(2) 0.4551(2) 0.0763(16) Uani 1 1 d .
H15 H 0.3677 -0.1482 0.4345 0.092 Uiso 1 1 d R
C16 C 0.3793(3) -0.1088(3) 0.5135(2) 0.0680(14) Uani 1 1 d .
H16 H 0.3813 -0.1517 0.5325 0.082 Uiso 1 1 d R
C17 C 0.3838(3) -0.0482(2) 0.5440(2) 0.0633(13) Uani 1 1 d .
H17 H 0.3872 -0.0503 0.5835 0.076 Uiso 1 1 d R
C18 C 0.3828(3) 0.0158(2) 0.51636(19) 0.0548(11) Uani 1 1 d .
H18 H 0.3856 0.0569 0.5378 0.066 Uiso 1 1 d R
O1W O 0.3938(2) 0.10618(16) 0.26258(13) 0.0682(9) Uani 1 1 d .
N1T N 0.5267(2) 0.19084(17) 0.32923(15) 0.0506(8) Uani 1 1 d .
C1T C 0.5999(3) 0.2030(3) 0.3334(2) 0.0548(11) Uani 1 1 d .
C2T C 0.6953(3) 0.2224(4) 0.3390(3) 0.098(2) Uani 1 1 d .
N2T N 0.2462(2) 0.18404(17) 0.32570(15) 0.0505(8) Uani 1 1 d .
C3T C 0.1713(3) 0.1910(2) 0.33225(19) 0.0532(10) Uani 1 1 d .
C4T C 0.0765(3) 0.2012(4) 0.3406(3) 0.0876(18) Uani 1 1 d .
N3T N 0.3743(4) 0.1082(4) 0.1356(3) 0.119(2) Uani 1 1 d .
C5T C 0.3673(4) 0.0524(4) 0.1208(2) 0.0813(16) Uani 1 1 d .
C6T C 0.3548(6) -0.0197(4) 0.1010(3) 0.118(3) Uani 1 1 d .
Cl1 Cl 0.14617(8) 0.17336(5) 0.50911(5) 0.0571(3) Uani 1 1 d .
O1P O 0.2272(2) 0.1532(2) 0.53757(16) 0.0820(11) Uani 1 1 d .
O2P O 0.1670(3) 0.2260(2) 0.46855(18) 0.0975(13) Uani 1 1 d .
O3P O 0.1079(4) 0.1159(3) 0.4819(2) 0.129(2) Uani 1 1 d .
O4P O 0.0866(3) 0.1996(3) 0.5503(2) 0.1207(18) Uani 1 1 d .
Cl2 Cl 0.13121(7) 0.39311(6) 0.25908(6) 0.0598(3) Uani 1 1 d D
O5P O 0.0711(6) 0.3419(4) 0.2417(4) 0.1266(13) Uiso 0.50 1 d PD
O6P O 0.0879(6) 0.4519(4) 0.2713(4) 0.1266(13) Uiso 0.50 1 d PD
O7P O 0.1958(5) 0.3959(5) 0.2184(3) 0.1266(13) Uiso 0.50 1 d PD
O8P O 0.1732(6) 0.3657(5) 0.3078(3) 0.1266(13) Uiso 0.50 1 d PD
O5P' O 0.0759(6) 0.3776(5) 0.2136(3) 0.1266(13) Uiso 0.50 1 d PD
O6P' O 0.1596(6) 0.4607(3) 0.2575(4) 0.1266(13) Uiso 0.50 1 d PD
O7P' O 0.2027(5) 0.3494(4) 0.2558(5) 0.1266(13) Uiso 0.50 1 d PD
O8P' O 0.0842(6) 0.3788(5) 0.3074(3) 0.1266(13) Uiso 0.50 1 d PD

loop_
_atom_site_aniso_label
_atom_site_aniso_U_11
_atom_site_aniso_U_22
_atom_site_aniso_U_33
_atom_site_aniso_U_23
_atom_site_aniso_U_13
_atom_site_aniso_U_12
Co 0.0397(3) 0.0317(3) 0.0351(3) -0.00247(19) 0.0021(2) -0.00081(17)
N1 0.0524(19) 0.0340(17) 0.067(2) 0.0132(16) -0.0004(16) -0.0019(13)
C1 0.117(5) 0.037(2) 0.090(4) 0.018(3) -0.004(3) -0.001(2)
C1A 0.0335(17) 0.0336(18) 0.058(2) 0.0041(17) -0.0018(16) -0.0017(13)
C2 0.045(2) 0.051(2) 0.065(3) 0.019(2) -0.0016(19) -0.0007(17)
O2 0.088(2) 0.065(2) 0.070(2) 0.0329(19) -0.0044(18) -0.0023(17)
N3 0.0436(17) 0.050(2) 0.0414(18) 0.0121(15) -0.0002(14) 0.0026(13)
C3 0.068(3) 0.072(3) 0.042(2) 0.014(2) -0.002(2) -0.002(2)
C4 0.0327(17) 0.043(2) 0.041(2) 0.0052(16) 0.0001(15) -0.0010(13)
C4A 0.0305(16) 0.0333(17) 0.046(2) 0.0017(15) 0.0004(14) -0.0002(12)
O4 0.0555(15) 0.0392(15) 0.0378(14) -0.0004(11) 0.0005(11) 0.0009(11)
N5 0.0365(15) 0.0312(14) 0.0401(16) 0.0010(12) 0.0022(12) -0.0023(11)
C6 0.0357(18) 0.0346(18) 0.042(2) -0.0039(15) 0.0029(15) -0.0022(13)
C7 0.047(2) 0.0355(19) 0.056(2) -0.0054(18) -0.0024(17) -0.0005(15)
C71 0.104(4) 0.045(3) 0.068(3) -0.019(2) -0.003(3) 0.004(2)
N8 0.0516(19) 0.0329(16) 0.065(2) -0.0016(16) -0.0013(16) 0.0009(13)
C9 0.0464(19) 0.0356(18) 0.0360(18) -0.0044(15) 0.0045(15) -0.0054(14)
C91 0.105(4) 0.050(3) 0.042(2) -0.006(2) 0.007(2) -0.015(2)
N10 0.0440(16) 0.0345(15) 0.0358(16) 0.0021(13) 0.0032(13) -0.0016(12)
N11 0.062(2) 0.0333(16) 0.0346(16) 0.0013(13) 0.0043(14) -0.0004(13)
C12 0.045(2) 0.0381(19) 0.041(2) -0.0003(16) 0.0016(16) -0.0009(14)
O12 0.083(2) 0.0341(13) 0.0392(15) -0.0009(12) 0.0097(14) 0.0020(12)
C13 0.051(2) 0.0354(19) 0.043(2) -0.0002(16) 0.0045(16) 0.0007(15)
C14 0.109(4) 0.038(2) 0.046(2) -0.0009(19) 0.004(2) -0.006(2)
C15 0.133(5) 0.032(2) 0.064(3) -0.004(2) 0.009(3) -0.005(2)
C16 0.104(4) 0.042(2) 0.058(3) 0.013(2) 0.010(3) 0.003(2)
C17 0.099(4) 0.047(2) 0.045(2) 0.0076(19) 0.003(2) 0.008(2)
C18 0.084(3) 0.035(2) 0.045(2) -0.0036(18) 0.003(2) 0.0055(18)
O1W 0.122(3) 0.0396(16) 0.0434(17) -0.0092(13) 0.0014(17) 0.0002(16)
N1T 0.043(2) 0.053(2) 0.055(2) -0.0007(16) 0.0038(16) 0.0057(14)
C1T 0.043(2) 0.067(3) 0.054(3) 0.004(2) 0.0036(19) 0.0027(19)
C2T 0.039(3) 0.142(6) 0.113(5) 0.004(4) -0.007(3) -0.015(3)
N2T 0.0421(19) 0.051(2) 0.059(2) -0.0033(16) -0.0025(16) -0.0062(14)
C3T 0.055(3) 0.052(2) 0.053(3) -0.0038(19) -0.006(2) -0.0041(18)
C4T 0.037(2) 0.122(5) 0.104(5) -0.014(4) -0.003(3) 0.003(3)
N3T 0.165(6) 0.096(5) 0.094(4) -0.039(4) -0.009(4) -0.011(4)
C5T 0.108(5) 0.081(4) 0.055(3) -0.008(3) -0.007(3) 0.001(3)
C6T 0.216(9) 0.066(4) 0.073(4) -0.013(3) -0.018(5) -0.004(5)
Cl1 0.0659(7) 0.0453(6) 0.0601(7) 0.0043(5) 0.0032(5) 0.0038(4)
O1P 0.064(2) 0.108(3) 0.075(2) 0.020(2) 0.0066(18) 0.013(2)
O2P 0.132(4) 0.067(2) 0.093(3) 0.026(2) -0.008(3) -0.004(2)
O3P 0.193(6) 0.067(3) 0.127(4) -0.002(3) -0.054(4) -0.032(3)
O4P 0.086(3) 0.172(5) 0.104(4) -0.010(3) 0.025(3) 0.042(3)
Cl2 0.0484(6) 0.0585(7) 0.0725(8) -0.0099(5) 0.0020(5) -0.0015(4)

loop_
_atom_type_symbol
_atom_type_description
_atom_type_scat_dispersion_real
_atom_type_scat_dispersion_imag
_atom_type_scat_source
C C 0.0033 0.0016 'International Tables Vol C Tables 4.2.6.8 and 6.1.1.4'
H H 0.0000 0.0000 'International Tables Vol C Tables 4.2.6.8 and 6.1.1.4'
N N 0.0061 0.0033 'International Tables Vol C Tables 4.2.6.8 and 6.1.1.4'
O O 0.0106 0.0060 'International Tables Vol C Tables 4.2.6.8 and 6.1.1.4'
Cl Cl 0.1484 0.1585 'International Tables Vol C Tables 4.2.6.8 and 6.1.1.4'
Co Co 0.3494 0.9721 'International Tables Vol C Tables 4.2.6.8 and 6.1.1.4'

loop_
_geom_angle_atom_site_label_1
_geom_angle_atom_site_label_2
_geom_angle_atom_site_label_3
_geom_angle
N2T Co N1T 176.70(14)
N2T Co O1W 91.69(14)
N1T Co O1W 89.96(14)
N2T Co O12 93.51(12)
N1T Co O12 89.67(12)
O1W Co O12 75.65(12)
N2T Co N5 89.16(11)
N1T Co N5 87.83(12)
O1W Co N5 144.13(13)
O12 Co N5 140.09(11)
N2T Co N10 87.75(12)
N1T Co N10 92.43(12)
O1W Co N10 146.74(12)
O12 Co N10 71.20(11)
N5 Co N10 69.13(12)
N2T Co O4 89.18(11)
N1T Co O4 88.60(11)
O1W Co O4 72.27(11)
O12 Co O4 147.88(10)
N5 Co O4 71.88(11)
N10 Co O4 140.92(10)
C1A N1 C2 122.2(4)
C1A N1 C1 120.8(4)
C2 N1 C1 117.0(4)
N8 C1A N1 120.6(4)
N8 C1A C4A 120.9(4)
N1 C1A C4A 118.5(4)
O2 C2 N1 123.0(5)
O2 C2 N3 119.2(5)
N1 C2 N3 117.9(4)
C4 N3 C2 124.1(4)
C4 N3 C3 120.1(4)
C2 N3 C3 115.8(4)
O4 C4 N3 124.5(4)
O4 C4 C4A 120.6(3)
N3 C4 C4A 114.9(3)
N5 C4A C1A 121.4(4)
N5 C4A C4 116.3(3)
C1A C4A C4 122.3(4)
C4 O4 Co 112.9(2)
C4A N5 C6 119.5(3)
C4A N5 Co 118.4(3)
C6 N5 Co 122.1(2)
N5 C6 C7 118.6(4)
N5 C6 C9 112.6(3)
C7 C6 C9 128.8(4)
N8 C7 C6 121.3(4)
N8 C7 C71 113.3(4)
C6 C7 C71 125.4(4)
C1A N8 C7 118.2(3)
N10 C9 C6 111.9(3)
N10 C9 C91 123.5(4)
C6 C9 C91 124.6(3)
C9 N10 N11 121.0(3)
C9 N10 Co 124.1(3)
N11 N10 Co 114.8(2)
C12 N11 N10 114.3(3)
O12 C12 N11 119.4(4)
O12 C12 C13 122.7(4)
N11 C12 C13 117.9(3)
C12 O12 Co 119.7(3)
C18 C13 C14 119.4(4)
C18 C13 C12 124.2(4)
C14 C13 C12 116.3(4)
C15 C14 C13 119.0(4)
C16 C15 C14 120.7(4)
C17 C16 C15 120.2(4)
C16 C17 C18 119.9(4)
C13 C18 C17 120.8(4)
C1T N1T Co 170.5(4)
N1T C1T C2T 177.4(6)
C3T N2T Co 168.5(4)
N2T C3T C4T 178.9(5)
N3T C5T C6T 177.8(8)
O3P Cl1 O4P 109.4(4)
O3P Cl1 O2P 109.7(3)
O4P Cl1 O2P 110.6(3)
O3P Cl1 O1P 110.6(3)
O4P Cl1 O1P 108.0(3)
O2P Cl1 O1P 108.4(2)
O6P' Cl2 O7P' 109.4(5)
O6P Cl2 O7P 117.9(5)
O6P' Cl2 O8P' 112.0(5)
O7P' Cl2 O8P' 109.4(5)
O6P' Cl2 O5P' 111.6(5)
O7P' Cl2 O5P' 107.3(5)
O8P' Cl2 O5P' 107.0(5)
O6P Cl2 O5P 109.8(5)
O7P Cl2 O5P 106.3(5)
O6P Cl2 O8P 110.8(5)
O7P Cl2 O8P 105.6(5)
O5P Cl2 O8P 105.7(5)

loop_
_geom_bond_atom_site_label_1
_geom_bond_atom_site_label_2
_geom_bond_distance
Co N2T 2.100(4)
Co N1T 2.100(4)
Co O1W 2.142(3)
Co O12 2.149(3)
Co N5 2.173(3)
Co N10 2.200(3)
Co O4 2.364(3)
N1 C1A 1.368(5)
N1 C2 1.374(6)
N1 C1 1.463(6)
C1A N8 1.321(6)
C1A C4A 1.393(5)
C2 O2 1.206(5)
C2 N3 1.427(6)
N3 C4 1.346(5)
N3 C3 1.462(6)
C4 O4 1.222(5)
C4 C4A 1.461(5)
C4A N5 1.314(5)
N5 C6 1.348(5)
C6 C7 1.411(5)
C6 C9 1.483(5)
C7 N8 1.345(6)
C7 C71 1.483(6)
C9 N10 1.285(5)
C9 C91 1.494(6)
N10 N11 1.369(4)
N11 C12 1.362(5)
C12 O12 1.223(5)
C12 C13 1.478(5)
C13 C18 1.375(6)
C13 C14 1.396(6)
C14 C15 1.383(7)
C15 C16 1.377(7)
C16 C17 1.358(7)
C17 C18 1.380(6)
N1T C1T 1.123(5)
C1T C2T 1.480(6)
N2T C3T 1.139(6)
C3T C4T 1.446(7)
N3T C5T 1.122(8)
C5T C6T 1.459(9)
Cl1 O3P 1.389(5)
Cl1 O4P 1.406(5)
Cl1 O2P 1.416(4)
Cl1 O1P 1.436(4)
Cl2 O6P 1.323(6)
Cl2 O6P' 1.354(6)
Cl2 O7P' 1.356(6)
Cl2 O7P 1.360(6)
Cl2 O8P' 1.363(6)
Cl2 O5P' 1.384(6)
Cl2 O5P 1.386(6)
Cl2 O8P 1.406(6)
